data_4349628
loop_
_publ_author_name
'Tu, Hao-Ran'
'Sun, Wen-Bin'
'Li, Hong-Feng'
'Chen, Peng'
'Tian, Yong-Mei'
'Zhang, Wan-Ying'
'Zhang, Yi-Quan'
'Yan, Peng-Fei'

_publ_section_title
;
 Complementation and joint contribution of appropriate intramolecular
 coupling and local ion symmetry to improve magnetic relaxation in a
 series of dinuclear Dy2 single-molecule magnets
;
_journal_issue 3
_journal_name_full 'Inorganic Chemistry Frontiers'
_journal_page_first 499
_journal_paper_doi 10.1039/C6QI00508J
_journal_volume 4
_journal_year 2017
_chemical_formula_moiety 'C72 H50 Er2 F12 O14'
_chemical_formula_sum 'C72 H50 Er2 F12 O14'
_chemical_formula_weight 1701.64
_space_group_crystal_system monoclinic
_space_group_IT_number 15
_space_group_name_Hall '-C 2yc'
_space_group_name_H-M_alt 'C 1 2/c 1'
_atom_sites_solution_hydrogens geom
_atom_sites_solution_primary direct
_atom_sites_solution_secondary difmap
_audit_creation_date 2016-01-08
_audit_creation_method
;
Olex2 1.2
(compiled 2015.01.26 svn.r3150 for OlexSys, GUI svn.r4998)
;
_audit_update_record
;
2016-03-10 deposited with the CCDC.
2016-12-28 downloaded from the CCDC.
;
_cell_angle_alpha 90.00
_cell_angle_beta 105.158(2)
_cell_angle_gamma 90.00
_cell_formula_units_Z 4
_cell_length_a 26.1533(5)
_cell_length_b 14.2224(3)
_cell_length_c 18.6514(5)
_cell_measurement_reflns_used 5561
_cell_measurement_temperature 293(2)
_cell_measurement_theta_max 29.6875
_cell_measurement_theta_min 3.0980
_cell_volume 6696.3(3)
_computing_cell_refinement
;
CrysAlisPro, Agilent Technologies,
Version 1.171.35.21 (release 20-01-2012 CrysAlis171 .NET)
(compiled Jan 23 2012,18:06:46)
;
_computing_data_collection
;
CrysAlisPro, Agilent Technologies,
Version 1.171.35.21 (release 20-01-2012 CrysAlis171 .NET)
(compiled Jan 23 2012,18:06:46)
;
_computing_data_reduction
;
CrysAlisPro, Agilent Technologies,
Version 1.171.35.21 (release 20-01-2012 CrysAlis171 .NET)
(compiled Jan 23 2012,18:06:46)
;
_computing_molecular_graphics 'Olex2 (Dolomanov et al., 2009)'
_computing_publication_material 'Olex2 (Dolomanov et al., 2009)'
_computing_structure_refinement 'ShelXL (Sheldrick, 2008)'
_computing_structure_solution 'ShelXT (Sheldrick, 2015)'
_diffrn_ambient_temperature 293(2)
_diffrn_detector 'Image Plate'
_diffrn_detector_area_resol_mean 16.1954
_diffrn_detector_type 'Rigaku IP'
_diffrn_measured_fraction_theta_full 0.998
_diffrn_measured_fraction_theta_max 0.875
_diffrn_measurement_details
;
#__ type_ start__ end____ width___ exp.time_
  1 omega   59.00  108.00   1.0000   23.0000
omega____ theta____ kappa____ phi______ frames
    -       25.4268  178.0000   90.0000 49

#__ type_ start__ end____ width___ exp.time_
  2 omega  -60.00   49.00   1.0000   23.0000
omega____ theta____ kappa____ phi______ frames
    -      -26.6768   77.0000  -90.0000 109

#__ type_ start__ end____ width___ exp.time_
  3 omega  -10.00   16.00   1.0000   23.0000
omega____ theta____ kappa____ phi______ frames
    -      -26.6768  -99.0000  -30.0000 26

#__ type_ start__ end____ width___ exp.time_
  4 omega  -47.00   54.00   1.0000   23.0000
omega____ theta____ kappa____ phi______ frames
    -      -26.6768    0.0000 -120.0000 101
;
_diffrn_measurement_device 'four-circle diffractometer'
_diffrn_measurement_device_type 'Rigaku R-AXIS SPIDER IP'
_diffrn_measurement_method '\w scans'
_diffrn_orient_matrix_UB_11 0.0115500000
_diffrn_orient_matrix_UB_12 0.0213799000
_diffrn_orient_matrix_UB_13 0.0348399000
_diffrn_orient_matrix_UB_21 0.0054129000
_diffrn_orient_matrix_UB_22 -0.0450537000
_diffrn_orient_matrix_UB_23 0.0165581000
_diffrn_orient_matrix_UB_31 0.0250385000
_diffrn_orient_matrix_UB_32 -0.0001112000
_diffrn_orient_matrix_UB_33 -0.0080566000
_diffrn_radiation_monochromator graphite
_diffrn_radiation_probe x-ray
_diffrn_radiation_type MoK\a
_diffrn_radiation_wavelength 0.71073
_diffrn_reflns_av_R_equivalents 0.0278
_diffrn_reflns_av_unetI/netI 0.0422
_diffrn_reflns_limit_h_max 34
_diffrn_reflns_limit_h_min -34
_diffrn_reflns_limit_k_max 18
_diffrn_reflns_limit_k_min -17
_diffrn_reflns_limit_l_max 15
_diffrn_reflns_limit_l_min -26
_diffrn_reflns_number 17264
_diffrn_reflns_theta_full 26.00
_diffrn_reflns_theta_max 29.75
_diffrn_reflns_theta_min 3.10
_diffrn_source 'sealed X-ray tube'
_diffrn_source_target Mo
_exptl_absorpt_coefficient_mu 2.588
_exptl_absorpt_correction_T_max 1.00000
_exptl_absorpt_correction_T_min 0.98430
_exptl_absorpt_correction_type multi-scan
_exptl_absorpt_process_details
;
CrysAlisPro, Agilent Technologies,
Version 1.171.35.21 (release 20-01-2012 CrysAlis171 .NET)
(compiled Jan 23 2012,18:06:46)
Empirical absorption correction using spherical harmonics,
 implemented in SCALE3 ABSPACK scaling algorithm.
;
_exptl_crystal_colour 'clear light orange'
_exptl_crystal_colour_lustre clear
_exptl_crystal_colour_modifier light
_exptl_crystal_colour_primary orange
_exptl_crystal_density_diffrn 1.688
_exptl_crystal_density_method 'not measured'
_exptl_crystal_description block
_exptl_crystal_F_000 3352
_exptl_crystal_size_max 0.15
_exptl_crystal_size_mid 0.1
_exptl_crystal_size_min 0.1
_refine_diff_density_max 1.081
_refine_diff_density_min -0.730
_refine_diff_density_rms 0.077
_refine_ls_extinction_method none
_refine_ls_goodness_of_fit_ref 0.973
_refine_ls_hydrogen_treatment constr
_refine_ls_matrix_type full
_refine_ls_number_parameters 572
_refine_ls_number_reflns 8364
_refine_ls_number_restraints 0
_refine_ls_restrained_S_all 0.973
_refine_ls_R_factor_all 0.0708
_refine_ls_R_factor_gt 0.0412
_refine_ls_shift/su_max 0.002
_refine_ls_shift/su_mean 0.000
_refine_ls_structure_factor_coef Fsqd
_refine_ls_weighting_details 'calc w=1/[\s^2^(Fo^2^)+(0.0430P)^2^+15.5390P] where P=(Fo^2^+2Fc^2^)/3'
_refine_ls_weighting_scheme calc
_refine_ls_wR_factor_gt 0.0870
_refine_ls_wR_factor_ref 0.1054
_reflns_number_gt 5857
_reflns_number_total 8364
_reflns_threshold_expression >2sigma(I)
_cod_data_source_file c6qi00508j4.cif
_cod_data_source_block exp_11161
_cod_database_code 4349628
_reflns_odcompleteness_completeness 99.76
_reflns_odcompleteness_iscentric 1
_reflns_odcompleteness_theta 27.50
_olex2_refinement_description
;
1. Fixed Uiso
 At 1.2 times of:
  All C(H) groups
 At 1.5 times of:
  All C(H,H,H) groups
2. Others
 Sof(F0AB)=Sof(F1A)=Sof(F3A)=1-FVAR(1)
 Sof(F4)=Sof(F6)=Sof(F5)=FVAR(1)
 Sof(C3AB)=Sof(H3AB)=Sof(C1AB)=Sof(C2AB)=Sof(H2AB)=Sof(C5A)=Sof(H5A)=Sof(C4AB)=
 Sof(C4A)=Sof(C1A)=Sof(H1A)=Sof(C2A)=Sof(H2A)=Sof(C6A)=Sof(H6A)=Sof(C3A)=
 Sof(H3A)=1-FVAR(2)
 Sof(C9)=Sof(C8)=Sof(H8)=Sof(C10)=Sof(H10)=Sof(C5)=Sof(C7)=Sof(H7)=Sof(C6)=
 Sof(C1)=Sof(H1)=Sof(C2)=Sof(H2)=Sof(C4)=Sof(H4)=Sof(C3)=Sof(H3)=FVAR(2)
3.a Aromatic/amide H refined with riding coordinates:
 C34(H34), C22(H22), C26(H26), C12(H12), C33(H33), C21(H21), C24(H24),
 C32(H32), C17(H17), C18(H18), C15(H15), C16(H16), C8(H8), C10(H10), C7(H7),
 C1(H1), C2(H2), C4(H4), C3(H3), C3AB(H3AB), C2AB(H2AB), C5A(H5A), C1A(H1A),
 C2A(H2A), C6A(H6A), C3A(H3A)
3.b Idealised Me refined as rotating group:
 C36(H36a,H36b,H36c), C29(H29a,H29b,H29c)
;
_olex2_submission_special_instructions 'No special instructions were received'

loop_
_space_group_symop_id
_space_group_symop_operation_xyz
1 'x, y, z'
2 '-x, y, -z+1/2'
3 'x+1/2, y+1/2, z'
4 '-x+1/2, y+1/2, -z+1/2'
5 '-x, -y, -z'
6 'x, -y, z-1/2'
7 '-x+1/2, -y+1/2, -z'
8 'x+1/2, -y+1/2, z-1/2'

loop_
_atom_site_label
_atom_site_type_symbol
_atom_site_fract_x
_atom_site_fract_y
_atom_site_fract_z
_atom_site_U_iso_or_equiv
_atom_site_adp_type
_atom_site_occupancy
_atom_site_calc_flag
_atom_site_disorder_assembly
_atom_site_disorder_group
_atom_site_refinement_flags_posn
Er1 Er 0.478529(7) 0.376756(15) 0.468974(12) 0.05271(8) Uani 1 d . . .
O1 O 0.51044(11) 0.4716(2) 0.56627(16) 0.0516(7) Uani 1 d . . .
O3 O 0.56318(13) 0.3678(2) 0.4550(2) 0.0625(8) Uani 1 d . . .
O5 O 0.42181(12) 0.2968(3) 0.5230(2) 0.0689(9) Uani 1 d . . .
O7 O 0.53745(16) 0.6003(3) 0.6721(2) 0.0770(11) Uani 1 d . . .
O6 O 0.39302(12) 0.4251(3) 0.4141(2) 0.0724(10) Uani 1 d B . .
O2 O 0.52788(13) 0.2910(2) 0.5899(2) 0.0669(9) Uani 1 d . . .
O4 O 0.48662(15) 0.2298(3) 0.4260(2) 0.0754(10) Uani 1 d . . .
C35 C 0.54187(19) 0.3491(4) 0.6512(3) 0.0629(13) Uani 1 d . . .
C25 C 0.5920(2) 0.3083(4) 0.4357(3) 0.0626(12) Uani 1 d . . .
C31 C 0.5469(2) 0.5072(5) 0.6934(3) 0.0710(14) Uani 1 d . . .
C30 C 0.53264(17) 0.4423(4) 0.6363(3) 0.0563(12) Uani 1 d . . .
C23 C 0.64524(19) 0.3404(4) 0.4310(3) 0.0642(13) Uani 1 d . . .
C13 C 0.37261(19) 0.2850(4) 0.5067(3) 0.0658(13) Uani 1 d A . .
C34 C 0.5642(2) 0.3184(5) 0.7241(3) 0.0851(19) Uani 1 d . . .
H34 H 0.5707 0.2549 0.7344 0.102 Uiso 1 calc . . R
C11 C 0.3463(2) 0.4045(4) 0.4125(3) 0.0739(16) Uani 1 d . . .
F2 F 0.4786(3) 0.0462(3) 0.4197(4) 0.196(3) Uani 1 d . . .
C22 C 0.6581(2) 0.4346(4) 0.4443(4) 0.0870(19) Uani 1 d . . .
H22 H 0.6336 0.4754 0.4556 0.104 Uiso 1 calc . . R
C26 C 0.5747(3) 0.2152(4) 0.4164(4) 0.0832(17) Uani 1 d . . .
H26 H 0.5986 0.1727 0.4056 0.100 Uiso 1 calc . . R
C12 C 0.33453(19) 0.3334(5) 0.4574(3) 0.0813(18) Uani 1 d A . .
H12 H 0.2992 0.3188 0.4533 0.098 Uiso 1 calc . . R
C27 C 0.5254(3) 0.1851(4) 0.4129(4) 0.0813(17) Uani 1 d . . .
C33 C 0.5763(3) 0.3839(6) 0.7798(4) 0.103(3) Uani 1 d . . .
H33 H 0.5901 0.3638 0.8284 0.124 Uiso 1 calc . . R
C36 C 0.5224(2) 0.1934(4) 0.6036(4) 0.091(2) Uani 1 d . . .
H36A H 0.4992 0.1856 0.6355 0.136 Uiso 1 calc . . GR
H36B H 0.5565 0.1673 0.6272 0.136 Uiso 1 calc . . GR
H36C H 0.5077 0.1615 0.5574 0.136 Uiso 1 calc . . GR
C19 C 0.7318(2) 0.3146(5) 0.4104(3) 0.0807(17) Uani 1 d . . .
C21 C 0.7063(3) 0.4680(5) 0.4411(5) 0.112(3) Uani 1 d . . .
H21 H 0.7141 0.5314 0.4503 0.134 Uiso 1 calc . . R
F1 F 0.5496(3) 0.0309(5) 0.3985(9) 0.332(8) Uani 1 d . . .
C24 C 0.6818(2) 0.2815(5) 0.4134(3) 0.0793(16) Uani 1 d . . .
H24 H 0.6732 0.2186 0.4033 0.095 Uiso 1 calc . . R
C32 C 0.5686(3) 0.4778(6) 0.7660(3) 0.096(2) Uani 1 d . . .
H32 H 0.5777 0.5213 0.8045 0.115 Uiso 1 calc . . R
C17 C 0.8185(3) 0.2884(8) 0.3926(5) 0.124(3) Uani 1 d . . .
H17 H 0.8438 0.2484 0.3824 0.148 Uiso 1 calc . . R
C18 C 0.7701(3) 0.2531(6) 0.3941(5) 0.115(3) Uani 1 d . . .
H18 H 0.7624 0.1898 0.3845 0.138 Uiso 1 calc . . R
C20 C 0.7442(2) 0.4088(5) 0.4241(4) 0.0878(18) Uani 1 d . . .
F3 F 0.4893(6) 0.0762(7) 0.3238(5) 0.305(8) Uani 1 d . . .
C15 C 0.8303(3) 0.3815(7) 0.4061(6) 0.128(3) Uani 1 d . . .
H15 H 0.8634 0.4041 0.4046 0.154 Uiso 1 calc . . R
C28 C 0.5103(5) 0.0850(6) 0.3900(8) 0.141(4) Uani 1 d . . .
C16 C 0.7946(3) 0.4402(7) 0.4212(5) 0.128(3) Uani 1 d . . .
H16 H 0.8033 0.5033 0.4301 0.153 Uiso 1 calc . . R
C29 C 0.5638(4) 0.6691(6) 0.7249(4) 0.122(3) Uani 1 d . . .
H29A H 0.6008 0.6538 0.7418 0.183 Uiso 1 calc . . GR
H29B H 0.5485 0.6697 0.7664 0.183 Uiso 1 calc . . GR
H29C H 0.5599 0.7300 0.7019 0.183 Uiso 1 calc . . GR
F4 F 0.3783(15) 0.204(2) 0.6176(7) 0.176(17) Uani 0.53(2) d A 1 .
F6 F 0.3056(4) 0.1855(16) 0.5281(17) 0.152(13) Uani 0.53(2) d A 1 .
F5 F 0.3765(8) 0.1218(8) 0.5265(11) 0.131(5) Uani 0.53(2) d A 1 .
C14 C 0.3545(3) 0.2072(6) 0.5519(5) 0.099(2) Uani 1 d . . .
F0AB F 0.3890(7) 0.171(2) 0.601(2) 0.164(17) Uani 0.47(2) d A 2 .
F1A F 0.3246(11) 0.2487(12) 0.5962(15) 0.140(7) Uani 0.47(2) d A 2 .
F3A F 0.3257(17) 0.150(2) 0.5175(11) 0.171(14) Uani 0.47(2) d A 2 .
C9 C 0.3078(13) 0.448(3) 0.353(2) 0.081(8) Uani 0.513(12) d B 1 .
C8 C 0.3220(10) 0.526(2) 0.3037(14) 0.086(6) Uani 0.513(12) d B 1 .
H8 H 0.3577 0.5376 0.3085 0.103 Uiso 0.513(12) calc B 1 R
C10 C 0.2478(10) 0.433(3) 0.3472(17) 0.139(12) Uani 0.513(12) d B 1 .
H10 H 0.2336 0.3849 0.3699 0.167 Uiso 0.513(12) calc B 1 R
C5 C 0.2166(7) 0.5097(16) 0.2977(14) 0.093(6) Uani 0.513(12) d B 1 .
C7 C 0.2865(9) 0.578(2) 0.2541(12) 0.103(7) Uani 0.513(12) d B 1 .
H7 H 0.2980 0.6209 0.2240 0.124 Uiso 0.513(12) calc B 1 R
C6 C 0.2329(9) 0.5682(14) 0.2480(10) 0.086(5) Uani 0.513(12) d B 1 .
C1 C 0.1931(10) 0.625(2) 0.1989(15) 0.110(7) Uani 0.513(12) d B 1 .
H1 H 0.2029 0.6693 0.1683 0.133 Uiso 0.513(12) calc B 1 R
C2 C 0.1437(7) 0.6137(16) 0.1973(11) 0.125(7) Uani 0.513(12) d B 1 .
H2 H 0.1187 0.6474 0.1621 0.150 Uiso 0.513(12) calc B 1 R
C4 C 0.1610(5) 0.5042(15) 0.2934(11) 0.156(9) Uani 0.513(12) d B 1 .
H4 H 0.1493 0.4643 0.3253 0.187 Uiso 0.513(12) calc B 1 R
C3 C 0.1258(6) 0.5559(17) 0.2438(12) 0.169(10) Uani 0.513(12) d B 1 .
H3 H 0.0898 0.5524 0.2412 0.203 Uiso 0.513(12) calc B 1 R
C3AB C 0.3097(9) 0.518(2) 0.3231(13) 0.070(5) Uani 0.487(12) d B 2 .
H3AB H 0.3445 0.5240 0.3199 0.084 Uiso 0.487(12) calc B 2 R
C1AB C 0.2996(10) 0.469(2) 0.3678(15) 0.060(5) Uani 0.487(12) d B 2 .
C2AB C 0.2542(10) 0.4596(16) 0.370(2) 0.121(11) Uani 0.487(12) d B 2 .
H2AB H 0.2508 0.4272 0.4117 0.145 Uiso 0.487(12) calc B 2 R
C5A C 0.2048(7) 0.4875(19) 0.3224(18) 0.166(14) Uani 0.487(12) d B 2 .
H5A H 0.1717 0.4631 0.3217 0.200 Uiso 0.487(12) calc B 2 R
C4AB C 0.2154(10) 0.556(2) 0.2781(15) 0.099(7) Uani 0.487(12) d B 2 .
C4A C 0.2668(10) 0.5694(17) 0.2724(12) 0.085(5) Uani 0.487(12) d B 2 .
C1A C 0.1738(10) 0.6075(19) 0.2316(15) 0.142(9) Uani 0.487(12) d B 2 .
H1A H 0.1391 0.5970 0.2336 0.170 Uiso 0.487(12) calc B 2 R
C2A C 0.1838(12) 0.671(3) 0.1845(15) 0.144(11) Uani 0.487(12) d B 2 .
H2A H 0.1559 0.7034 0.1532 0.173 Uiso 0.487(12) calc B 2 R
C6A C 0.2350(7) 0.6894(15) 0.1813(10) 0.137(8) Uani 0.487(12) d B 2 .
H6A H 0.2420 0.7374 0.1513 0.165 Uiso 0.487(12) calc B 2 R
C3A C 0.2757(7) 0.6353(14) 0.2235(10) 0.122(7) Uani 0.487(12) d B 2 .
H3A H 0.3099 0.6438 0.2186 0.147 Uiso 0.487(12) calc B 2 R

loop_
_atom_site_aniso_label
_atom_site_aniso_U_11
_atom_site_aniso_U_22
_atom_site_aniso_U_33
_atom_site_aniso_U_23
_atom_site_aniso_U_13
_atom_site_aniso_U_12
Er1 0.04621(12) 0.05165(13) 0.06012(14) 0.00897(11) 0.01361(9) -0.00389(9)
O1 0.0501(16) 0.0581(19) 0.0476(16) 0.0154(14) 0.0149(14) 0.0009(14)
O3 0.0559(18) 0.055(2) 0.080(2) 0.0024(17) 0.0235(17) 0.0036(16)
O5 0.0522(18) 0.074(2) 0.079(2) 0.0234(19) 0.0138(17) -0.0075(17)
O7 0.090(3) 0.080(3) 0.057(2) -0.0037(19) 0.0129(19) -0.005(2)
O6 0.0491(18) 0.083(3) 0.080(2) 0.029(2) 0.0081(17) -0.0027(17)
O2 0.0590(19) 0.056(2) 0.082(2) 0.0267(19) 0.0113(18) 0.0017(16)
O4 0.084(3) 0.056(2) 0.089(3) -0.005(2) 0.027(2) -0.0198(19)
C35 0.052(3) 0.069(3) 0.066(3) 0.026(3) 0.013(2) 0.001(2)
C25 0.065(3) 0.053(3) 0.070(3) 0.010(2) 0.019(3) 0.010(2)
C31 0.072(3) 0.086(4) 0.055(3) 0.015(3) 0.016(3) -0.002(3)
C30 0.048(2) 0.068(3) 0.054(3) 0.017(2) 0.014(2) -0.004(2)
C23 0.054(3) 0.073(3) 0.066(3) 0.008(3) 0.017(2) 0.013(2)
C13 0.057(3) 0.066(3) 0.074(3) 0.004(3) 0.017(3) -0.021(2)
C34 0.079(4) 0.098(5) 0.076(4) 0.049(4) 0.017(3) 0.013(3)
C11 0.047(3) 0.078(4) 0.086(4) 0.013(3) -0.003(3) -0.008(3)
F2 0.278(8) 0.068(3) 0.284(8) -0.034(4) 0.149(7) -0.065(4)
C22 0.065(3) 0.067(4) 0.137(6) -0.010(4) 0.041(4) 0.003(3)
C26 0.090(4) 0.054(3) 0.116(5) 0.000(3) 0.045(4) 0.010(3)
C12 0.041(2) 0.091(4) 0.104(4) 0.020(4) 0.004(3) -0.019(3)
C27 0.113(5) 0.047(3) 0.090(4) -0.006(3) 0.037(4) -0.006(3)
C33 0.103(5) 0.146(8) 0.056(4) 0.042(5) 0.014(3) 0.008(5)
C36 0.094(4) 0.056(3) 0.118(5) 0.039(3) 0.021(4) 0.011(3)
C19 0.064(3) 0.100(5) 0.080(4) 0.001(4) 0.023(3) 0.017(3)
C21 0.081(4) 0.089(5) 0.179(8) -0.028(5) 0.059(5) -0.012(4)
F1 0.213(7) 0.063(4) 0.70(2) -0.091(8) 0.081(11) 0.000(4)
C24 0.079(4) 0.076(4) 0.087(4) 0.003(3) 0.028(3) 0.019(3)
C32 0.100(5) 0.133(7) 0.052(3) 0.012(4) 0.019(3) 0.003(5)
C17 0.082(5) 0.162(9) 0.141(7) -0.007(7) 0.055(5) 0.031(5)
C18 0.089(5) 0.122(6) 0.152(7) -0.006(5) 0.061(5) 0.032(4)
C20 0.059(3) 0.102(5) 0.105(5) -0.007(4) 0.027(3) 0.002(3)
F3 0.56(2) 0.176(8) 0.212(8) -0.123(7) 0.164(11) -0.182(12)
C15 0.070(4) 0.155(9) 0.170(9) -0.018(7) 0.050(5) 0.002(5)
C28 0.207(11) 0.058(5) 0.193(11) -0.029(6) 0.115(10) -0.020(6)
C16 0.080(5) 0.134(7) 0.181(9) -0.031(7) 0.055(5) -0.015(5)
C29 0.174(8) 0.096(5) 0.081(5) -0.026(4) 0.005(5) -0.018(5)
F4 0.31(4) 0.154(18) 0.053(6) 0.008(8) 0.026(11) -0.14(2)
F6 0.060(5) 0.149(18) 0.25(3) 0.087(19) 0.044(8) -0.021(7)
F5 0.140(11) 0.082(7) 0.166(14) 0.026(7) 0.031(9) -0.024(7)
C14 0.077(4) 0.086(5) 0.131(7) 0.023(5) 0.021(5) -0.030(4)
F0AB 0.098(10) 0.15(2) 0.25(4) 0.12(2) 0.052(16) -0.006(11)
F1A 0.160(14) 0.149(12) 0.143(13) 0.023(11) 0.098(11) -0.015(12)
F3A 0.27(3) 0.118(17) 0.129(12) -0.027(12) 0.05(2) -0.14(2)
C9 0.050(10) 0.095(19) 0.097(15) -0.021(11) 0.017(8) 0.018(9)
C8 0.081(13) 0.104(12) 0.072(13) 0.042(10) 0.022(9) 0.001(10)
C10 0.043(8) 0.22(3) 0.121(16) 0.016(19) -0.033(10) -0.043(14)
C5 0.029(7) 0.102(15) 0.14(2) 0.048(11) 0.008(9) -0.009(8)
C7 0.076(13) 0.151(18) 0.085(14) 0.044(12) 0.024(9) 0.018(12)
C6 0.062(11) 0.120(12) 0.076(11) 0.031(9) 0.016(8) 0.028(9)
C1 0.103(16) 0.133(18) 0.096(14) 0.053(12) 0.025(12) 0.042(13)
C2 0.068(9) 0.18(2) 0.116(13) 0.045(13) 0.009(10) 0.041(12)
C4 0.047(7) 0.23(2) 0.183(17) 0.105(17) 0.018(9) 0.001(10)
C3 0.059(8) 0.26(3) 0.178(18) 0.120(19) 0.007(10) 0.021(11)
C3AB 0.059(10) 0.089(14) 0.064(13) 0.026(10) 0.019(7) 0.011(9)
C1AB 0.037(10) 0.066(12) 0.068(12) 0.002(9) -0.003(8) 0.020(7)
C2AB 0.067(15) 0.069(10) 0.18(3) -0.002(12) -0.054(12) 0.002(9)
C5A 0.039(10) 0.19(2) 0.26(3) 0.13(2) 0.019(12) -0.033(10)
C4AB 0.062(11) 0.13(2) 0.094(15) 0.031(16) 0.012(10) 0.007(14)
C4A 0.068(14) 0.111(12) 0.074(12) 0.033(9) 0.016(10) 0.021(11)
C1A 0.069(13) 0.20(2) 0.15(2) 0.069(18) 0.008(14) 0.022(14)
C2A 0.102(19) 0.21(3) 0.115(16) 0.088(19) 0.014(12) 0.033(18)
C6A 0.102(13) 0.19(2) 0.130(14) 0.088(14) 0.041(11) 0.050(13)
C3A 0.085(10) 0.165(18) 0.122(14) 0.080(13) 0.036(10) 0.034(11)

loop_
_atom_type_symbol
_atom_type_description
_atom_type_scat_dispersion_real
_atom_type_scat_dispersion_imag
_atom_type_scat_source
C C 0.0033 0.0016 'International Tables Vol C Tables 4.2.6.8 and 6.1.1.4'
H H 0.0000 0.0000 'International Tables Vol C Tables 4.2.6.8 and 6.1.1.4'
Er Er -0.2586 4.9576 'International Tables Vol C Tables 4.2.6.8 and 6.1.1.4'
F F 0.0171 0.0103 'International Tables Vol C Tables 4.2.6.8 and 6.1.1.4'
O O 0.0106 0.0060 'International Tables Vol C Tables 4.2.6.8 and 6.1.1.4'

loop_
_geom_angle_atom_site_label_1
_geom_angle_atom_site_label_2
_geom_angle_atom_site_label_3
_geom_angle
_geom_angle_site_symmetry_1
_geom_angle_site_symmetry_3
O1 Er1 Er1 34.24(7) . 5_666
O1 Er1 Er1 33.31(7) 5_666 5_666
O1 Er1 O1 67.54(11) . 5_666
O1 Er1 O3 87.69(11) . .
O1 Er1 O3 79.78(11) 5_666 .
O1 Er1 O5 95.13(12) . .
O1 Er1 O5 137.23(12) 5_666 .
O1 Er1 O7 65.61(12) 5_666 5_666
O1 Er1 O7 132.70(11) . 5_666
O1 Er1 O6 76.86(11) 5_666 .
O1 Er1 O6 106.98(13) . .
O1 Er1 O2 65.35(12) . .
O1 Er1 O2 128.32(11) 5_666 .
O1 Er1 O4 142.35(13) . .
O3 Er1 Er1 82.42(8) . 5_666
O3 Er1 O5 140.59(12) . .
O3 Er1 O7 78.16(13) . 5_666
O3 Er1 O6 144.72(12) . .
O3 Er1 O2 78.33(11) . .
O5 Er1 Er1 120.00(10) . 5_666
O5 Er1 O7 124.00(13) . 5_666
O5 Er1 O6 71.35(12) . .
O5 Er1 O2 67.53(11) . .
O7 Er1 Er1 98.72(9) 5_666 5_666
O7 Er1 O2 149.30(13) 5_666 .
O6 Er1 Er1 92.01(10) . 5_666
O6 Er1 O7 68.26(13) . 5_666
O6 Er1 O2 136.92(11) . .
O2 Er1 Er1 97.45(8) . 5_666
O4 Er1 Er1 156.58(9) . 5_666
O4 Er1 O1 137.27(12) . 5_666
O4 Er1 O3 74.17(13) . .
O4 Er1 O5 80.17(13) . .
O4 Er1 O7 76.17(13) . 5_666
O4 Er1 O6 106.70(14) . .
O4 Er1 O2 78.62(13) . .
Er1 O1 Er1 112.46(11) . 5_666
C30 O1 Er1 125.0(3) . .
C30 O1 Er1 120.9(3) . 5_666
C25 O3 Er1 138.0(3) . .
C13 O5 Er1 134.4(3) . .
C31 O7 Er1 112.5(3) . 5_666
C31 O7 C29 116.0(5) . .
C29 O7 Er1 122.5(4) . 5_666
C11 O6 Er1 140.3(4) . .
C35 O2 Er1 113.8(3) . .
C35 O2 C36 116.8(4) . .
C36 O2 Er1 124.3(4) . .
C27 O4 Er1 132.9(4) . .
O2 C35 C34 124.8(5) . .
C30 C35 O2 114.7(4) . .
C30 C35 C34 120.5(6) . .
O3 C25 C23 116.9(5) . .
O3 C25 C26 122.0(5) . .
C26 C25 C23 121.0(5) . .
O7 C31 C32 124.3(6) . .
C30 C31 O7 115.1(4) . .
C30 C31 C32 120.6(6) . .
O1 C30 C35 120.4(5) . .
O1 C30 C31 120.0(5) . .
C35 C30 C31 119.5(5) . .
C22 C23 C25 118.3(5) . .
C24 C23 C25 123.0(5) . .
C24 C23 C22 118.7(5) . .
O5 C13 C12 128.5(5) . .
O5 C13 C14 114.0(5) . .
C12 C13 C14 117.5(5) . .
C35 C34 H34 120.7 . .
C33 C34 C35 118.6(6) . .
C33 C34 H34 120.7 . .
O6 C11 C12 121.5(5) . .
O6 C11 C9 113.7(18) . .
O6 C11 C1AB 119.5(13) . .
C12 C11 C9 124.0(18) . .
C12 C11 C1AB 118.4(13) . .
C9 C11 C1AB 17.6(15) . .
C23 C22 H22 119.6 . .
C21 C22 C23 120.9(6) . .
C21 C22 H22 119.6 . .
C25 C26 H26 118.3 . .
C27 C26 C25 123.4(5) . .
C27 C26 H26 118.3 . .
C13 C12 C11 122.5(5) . .
C13 C12 H12 118.7 . .
C11 C12 H12 118.7 . .
O4 C27 C26 129.3(6) . .
O4 C27 C28 111.3(7) . .
C26 C27 C28 119.4(7) . .
C34 C33 H33 119.0 . .
C32 C33 C34 122.0(6) . .
C32 C33 H33 119.0 . .
O2 C36 H36A 109.5 . .
O2 C36 H36B 109.5 . .
O2 C36 H36C 109.5 . .
H36A C36 H36B 109.5 . .
H36A C36 H36C 109.5 . .
H36B C36 H36C 109.5 . .
C24 C19 C18 121.2(7) . .
C20 C19 C24 119.4(5) . .
C20 C19 C18 119.4(6) . .
C22 C21 H21 119.4 . .
C22 C21 C20 121.2(7) . .
C20 C21 H21 119.4 . .
C23 C24 C19 121.2(6) . .
C23 C24 H24 119.4 . .
C19 C24 H24 119.4 . .
C31 C32 H32 120.6 . .
C33 C32 C31 118.7(7) . .
C33 C32 H32 120.6 . .
C18 C17 H17 119.4 . .
C15 C17 H17 119.4 . .
C15 C17 C18 121.2(8) . .
C19 C18 H18 120.5 . .
C17 C18 C19 119.0(8) . .
C17 C18 H18 120.5 . .
C19 C20 C21 118.6(6) . .
C19 C20 C16 118.4(6) . .
C21 C20 C16 123.0(7) . .
C17 C15 H15 119.8 . .
C16 C15 C17 120.4(8) . .
C16 C15 H15 119.8 . .
F2 C28 C27 116.7(8) . .
F2 C28 F1 106.8(12) . .
F1 C28 C27 113.3(11) . .
F3 C28 F2 103.3(12) . .
F3 C28 C27 113.6(11) . .
F3 C28 F1 101.6(11) . .
C20 C16 H16 119.2 . .
C15 C16 C20 121.6(9) . .
C15 C16 H16 119.2 . .
O7 C29 H29A 109.5 . .
O7 C29 H29B 109.5 . .
O7 C29 H29C 109.5 . .
H29A C29 H29B 109.5 . .
H29A C29 H29C 109.5 . .
H29B C29 H29C 109.5 . .
F4 C14 C13 115.5(10) . .
F4 C14 F6 122.6(17) . .
F4 C14 F5 98.6(17) . .
F4 C14 F0AB 31.0(18) . .
F4 C14 F1A 69.2(15) . .
F6 C14 C13 114.0(12) . .
F6 C14 F5 97.4(12) . .
F6 C14 F1A 69.2(11) . .
F5 C14 C13 102.5(8) . .
F0AB C14 C13 116.4(10) . .
F0AB C14 F6 129.5(14) . .
F0AB C14 F5 68.0(18) . .
F0AB C14 F1A 98.4(16) . .
F1A C14 C13 108.4(9) . .
F1A C14 F5 149.1(9) . .
F3A C14 C13 116.4(12) . .
F3A C14 F4 126.9(15) . .
F3A C14 F6 37.4(17) . .
F3A C14 F5 60.1(19) . .
F3A C14 F0AB 111.1(19) . .
F3A C14 F1A 103.6(16) . .
C11 C9 C8 123(3) . .
C11 C9 C10 119(3) . .
C8 C9 C10 117(3) . .
C9 C8 H8 117.6 . .
C7 C8 C9 125(2) . .
C7 C8 H8 117.6 . .
C9 C10 H10 126.0 . .
C5 C10 C9 108(3) . .
C5 C10 H10 126.0 . .
C6 C5 C10 128.6(19) . .
C6 C5 C4 118.5(18) . .
C4 C5 C10 112(2) . .
C8 C7 H7 119.9 . .
C8 C7 C6 120(2) . .
C6 C7 H7 119.9 . .
C5 C6 C1 117(2) . .
C7 C6 C5 119.1(17) . .
C7 C6 C1 123(2) . .
C6 C1 H1 120.1 . .
C2 C1 C6 120(3) . .
C2 C1 H1 120.1 . .
C1 C2 H2 117.7 . .
C1 C2 C3 125(2) . .
C3 C2 H2 117.7 . .
C5 C4 H4 119.7 . .
C3 C4 C5 120.7(16) . .
C3 C4 H4 119.7 . .
C2 C3 H3 120.6 . .
C4 C3 C2 118.8(15) . .
C4 C3 H3 120.6 . .
C1AB C3AB H3AB 120.6 . .
C1AB C3AB C4A 119(2) . .
C4A C3AB H3AB 120.6 . .
C3AB C1AB C11 116(2) . .
C3AB C1AB C2AB 120(3) . .
C2AB C1AB C11 124(3) . .
C1AB C2AB H2AB 113.0 . .
C1AB C2AB C5A 134(3) . .
C5A C2AB H2AB 113.0 . .
C2AB C5A H5A 126.7 . .
C4AB C5A C2AB 107(2) . .
C4AB C5A H5A 126.7 . .
C5A C4AB C4A 120(2) . .
C5A C4AB C1A 120(2) . .
C4A C4AB C1A 120(3) . .
C4AB C4A C3AB 118.6(17) . .
C3A C4A C3AB 123(2) . .
C3A C4A C4AB 119(2) . .
C4AB C1A H1A 119.9 . .
C2A C1A C4AB 120(3) . .
C2A C1A H1A 119.9 . .
C1A C2A H2A 119.4 . .
C1A C2A C6A 121(3) . .
C6A C2A H2A 119.4 . .
C2A C6A H6A 120.6 . .
C2A C6A C3A 118.8(18) . .
C3A C6A H6A 120.6 . .
C4A C3A C6A 121.4(17) . .
C4A C3A H3A 119.3 . .
C6A C3A H3A 119.3 . .

loop_
_geom_bond_atom_site_label_1
_geom_bond_atom_site_label_2
_geom_bond_distance
_geom_bond_site_symmetry_2
Er1 Er1 3.7697(4) 5_666
Er1 O1 2.240(3) .
Er1 O1 2.295(3) 5_666
Er1 O3 2.300(3) .
Er1 O5 2.300(3) .
Er1 O7 2.574(4) 5_666
Er1 O6 2.307(3) .
Er1 O2 2.592(3) .
Er1 O4 2.267(4) .
O1 Er1 2.295(3) 5_666
O1 C30 1.348(5) .
O3 C25 1.248(6) .
O5 C13 1.254(5) .
O7 Er1 2.574(4) 5_666
O7 C31 1.385(7) .
O7 C29 1.432(7) .
O6 C11 1.250(6) .
O2 C35 1.380(7) .
O2 C36 1.427(6) .
O4 C27 1.274(7) .
C35 C30 1.364(7) .
C35 C34 1.400(7) .
C25 C23 1.489(7) .
C25 C26 1.414(7) .
C31 C30 1.384(7) .
C31 C32 1.390(7) .
C23 C22 1.387(8) .
C23 C24 1.373(7) .
C13 C12 1.354(7) .
C13 C14 1.538(8) .
C34 H34 0.9300 .
C34 C33 1.370(10) .
C11 C12 1.397(8) .
C11 C9 1.43(3) .
C11 C1AB 1.58(2) .
F2 C28 1.241(10) .
C22 H22 0.9300 .
C22 C21 1.363(8) .
C26 H26 0.9300 .
C26 C27 1.344(8) .
C12 H12 0.9300 .
C27 C28 1.509(10) .
C33 H33 0.9300 .
C33 C32 1.364(10) .
C36 H36A 0.9600 .
C36 H36B 0.9600 .
C36 H36C 0.9600 .
C19 C24 1.406(8) .
C19 C18 1.421(8) .
C19 C20 1.386(9) .
C21 H21 0.9300 .
C21 C20 1.398(9) .
F1 C28 1.262(12) .
C24 H24 0.9300 .
C32 H32 0.9300 .
C17 H17 0.9300 .
C17 C18 1.368(10) .
C17 C15 1.367(11) .
C18 H18 0.9300 .
C20 C16 1.407(9) .
F3 C28 1.220(15) .
C15 H15 0.9300 .
C15 C16 1.337(11) .
C16 H16 0.9300 .
C29 H29A 0.9600 .
C29 H29B 0.9600 .
C29 H29C 0.9600 .
F4 C14 1.222(18) .
F6 C14 1.279(15) .
F5 C14 1.473(18) .
C14 F0AB 1.22(2) .
C14 F1A 1.407(16) .
C14 F3A 1.181(16) .
C9 C8 1.54(5) .
C9 C10 1.56(4) .
C8 H8 0.9300 .
C8 C7 1.35(3) .
C10 H10 0.9300 .
C10 C5 1.52(4) .
C5 C6 1.39(3) .
C5 C4 1.44(2) .
C7 H7 0.9300 .
C7 C6 1.38(2) .
C6 C1 1.44(3) .
C1 H1 0.9300 .
C1 C2 1.30(3) .
C2 H2 0.9300 .
C2 C3 1.36(3) .
C4 H4 0.9300 .
C4 C3 1.34(2) .
C3 H3 0.9300 .
C3AB H3AB 0.9300 .
C3AB C1AB 1.17(4) .
C3AB C4A 1.46(3) .
C1AB C2AB 1.21(4) .
C2AB H2AB 0.9300 .
C2AB C5A 1.42(3) .
C5A H5A 0.9300 .
C5A C4AB 1.36(3) .
C4AB C4A 1.39(3) .
C4AB C1A 1.40(3) .
C4A C3A 1.37(3) .
C1A H1A 0.9300 .
C1A C2A 1.33(3) .
C2A H2A 0.9300 .
C2A C6A 1.38(3) .
C6A H6A 0.9300 .
C6A C3A 1.38(2) .
C3A H3A 0.9300 .

loop_
_geom_torsion_atom_site_label_1
_geom_torsion_atom_site_label_2
_geom_torsion_atom_site_label_3
_geom_torsion_atom_site_label_4
_geom_torsion
_geom_torsion_site_symmetry_1
_geom_torsion_site_symmetry_4
Er1 Er1 O1 C30 -165.2(4) 5_666 .
Er1 Er1 O3 C25 178.8(5) 5_666 .
Er1 Er1 O5 C13 94.9(5) 5_666 .
Er1 Er1 O6 C11 -129.9(6) 5_666 .
Er1 Er1 O2 C35 19.3(3) 5_666 .
Er1 Er1 O2 C36 173.1(4) 5_666 .
Er1 Er1 O4 C27 6.4(7) 5_666 .
Er1 O1 C30 C35 6.5(6) . .
Er1 O1 C30 C35 -157.5(3) 5_666 .
Er1 O1 C30 C31 -174.5(3) . .
Er1 O1 C30 C31 21.5(5) 5_666 .
Er1 O3 C25 C23 176.0(3) . .
Er1 O3 C25 C26 -1.8(9) . .
Er1 O5 C13 C12 -15.2(10) . .
Er1 O5 C13 C14 167.2(5) . .
Er1 O7 C31 C30 -16.3(6) 5_666 .
Er1 O7 C31 C32 164.3(5) 5_666 .
Er1 O6 C11 C12 4.0(11) . .
Er1 O6 C11 C9 -166.3(12) . .
Er1 O6 C11 C1AB 175.1(11) . .
Er1 O2 C35 C30 -6.8(5) . .
Er1 O2 C35 C34 173.6(4) . .
Er1 O4 C27 C26 -4.8(11) . .
Er1 O4 C27 C28 175.7(7) . .
O1 Er1 O1 Er1 0.0 5_666 5_666
O1 Er1 O1 C30 -165.2(4) 5_666 .
O1 Er1 O3 C25 144.8(5) . .
O1 Er1 O3 C25 -147.6(5) 5_666 .
O1 Er1 O5 C13 119.9(5) . .
O1 Er1 O5 C13 57.8(6) 5_666 .
O1 Er1 O6 C11 -98.6(6) . .
O1 Er1 O6 C11 -159.8(7) 5_666 .
O1 Er1 O2 C35 7.1(3) . .
O1 Er1 O2 C35 33.2(3) 5_666 .
O1 Er1 O2 C36 160.9(4) . .
O1 Er1 O2 C36 -173.0(4) 5_666 .
O1 Er1 O4 C27 59.6(6) 5_666 .
O1 Er1 O4 C27 -59.2(6) . .
O3 Er1 O1 Er1 79.90(13) . 5_666
O3 Er1 O1 C30 -85.3(3) . .
O3 Er1 O5 C13 -147.5(5) . .
O3 Er1 O6 C11 150.4(6) . .
O3 Er1 O2 C35 99.9(3) . .
O3 Er1 O2 C36 -106.2(4) . .
O3 Er1 O4 C27 4.9(5) . .
O3 C25 C23 C22 -3.4(8) . .
O3 C25 C23 C24 177.3(5) . .
O3 C25 C26 C27 4.2(10) . .
O5 Er1 O1 Er1 -139.50(13) . 5_666
O5 Er1 O1 C30 55.3(3) . .
O5 Er1 O3 C25 49.6(6) . .
O5 Er1 O6 C11 -8.8(6) . .
O5 Er1 O2 C35 -100.1(3) . .
O5 Er1 O2 C36 53.7(4) . .
O5 Er1 O4 C27 -144.9(5) . .
O5 C13 C12 C11 3.6(11) . .
O5 C13 C14 F4 40(3) . .
O5 C13 C14 F6 -170.2(17) . .
O5 C13 C14 F5 -66.1(12) . .
O5 C13 C14 F0AB 5(3) . .
O5 C13 C14 F1A 115.0(16) . .
O5 C13 C14 F3A -129(3) . .
O7 Er1 O1 Er1 8.4(2) 5_666 5_666
O7 Er1 O1 C30 -156.8(3) 5_666 .
O7 Er1 O3 C25 -80.6(5) 5_666 .
O7 Er1 O5 C13 -32.0(6) 5_666 .
O7 Er1 O6 C11 131.5(7) 5_666 .
O7 Er1 O2 C35 140.6(3) 5_666 .
O7 Er1 O2 C36 -65.5(5) 5_666 .
O7 Er1 O4 C27 86.3(5) 5_666 .
O7 C31 C30 O1 -1.0(7) . .
O7 C31 C30 C35 178.0(4) . .
O7 C31 C32 C33 -179.7(6) . .
O6 Er1 O1 Er1 -67.45(14) . 5_666
O6 Er1 O1 C30 127.4(3) . .
O6 Er1 O3 C25 -98.5(5) . .
O6 Er1 O5 C13 13.7(5) . .
O6 Er1 O2 C35 -81.7(3) . .
O6 Er1 O2 C36 72.1(5) . .
O6 Er1 O4 C27 148.1(5) . .
O6 C11 C12 C13 2.2(11) . .
O6 C11 C9 C8 -9(3) . .
O6 C11 C9 C10 -176.9(18) . .
O6 C11 C1AB C3AB 19(3) . .
O6 C11 C1AB C2AB -172(2) . .
O2 Er1 O1 Er1 158.11(16) . 5_666
O2 Er1 O1 C30 -7.1(3) . .
O2 Er1 O3 C25 79.5(5) . .
O2 Er1 O5 C13 -179.5(5) . .
O2 Er1 O6 C11 -26.8(7) . .
O2 Er1 O4 C27 -76.0(5) . .
O2 C35 C30 O1 1.4(6) . .
O2 C35 C30 C31 -177.7(4) . .
O2 C35 C34 C33 179.9(5) . .
O4 Er1 O1 Er1 139.94(17) . 5_666
O4 Er1 O1 C30 -25.2(4) . .
O4 Er1 O3 C25 -1.8(5) . .
O4 Er1 O5 C13 -97.8(5) . .
O4 Er1 O6 C11 64.3(7) . .
O4 Er1 O2 C35 175.9(3) . .
O4 Er1 O2 C36 -30.3(4) . .
O4 C27 C28 F2 -34.6(15) . .
O4 C27 C28 F1 -159.4(13) . .
O4 C27 C28 F3 85.4(12) . .
C35 C34 C33 C32 -2.0(11) . .
C25 C23 C22 C21 179.8(6) . .
C25 C23 C24 C19 -179.3(5) . .
C25 C26 C27 O4 -0.9(12) . .
C25 C26 C27 C28 178.5(8) . .
C30 C35 C34 C33 0.4(8) . .
C30 C31 C32 C33 1.0(9) . .
C23 C25 C26 C27 -173.5(6) . .
C23 C22 C21 C20 0.1(12) . .
C34 C35 C30 O1 -179.1(4) . .
C34 C35 C30 C31 1.9(7) . .
C34 C33 C32 C31 1.3(11) . .
C11 C9 C8 C7 -171(2) . .
C11 C9 C10 C5 162(2) . .
C11 C1AB C2AB C5A -159(3) . .
C22 C23 C24 C19 1.4(9) . .
C22 C21 C20 C19 0.2(12) . .
C22 C21 C20 C16 -179.1(8) . .
C26 C25 C23 C22 174.4(6) . .
C26 C25 C23 C24 -4.8(8) . .
C26 C27 C28 F2 145.8(11) . .
C26 C27 C28 F1 21.1(18) . .
C26 C27 C28 F3 -94.1(14) . .
C12 C13 C14 F4 -138(2) . .
C12 C13 C14 F6 12.0(19) . .
C12 C13 C14 F5 116.0(11) . .
C12 C13 C14 F0AB -173(3) . .
C12 C13 C14 F1A -62.9(17) . .
C12 C13 C14 F3A 53(3) . .
C12 C11 C9 C8 -179.1(18) . .
C12 C11 C9 C10 13(3) . .
C12 C11 C1AB C3AB -169(2) . .
C12 C11 C1AB C2AB -1(3) . .
C36 O2 C35 C30 -162.8(4) . .
C36 O2 C35 C34 17.7(7) . .
C19 C20 C16 C15 -0.4(13) . .
C21 C20 C16 C15 178.9(9) . .
C24 C23 C22 C21 -0.9(10) . .
C24 C19 C18 C17 -179.2(7) . .
C24 C19 C20 C21 0.3(10) . .
C24 C19 C20 C16 179.6(7) . .
C32 C31 C30 O1 178.4(5) . .
C32 C31 C30 C35 -2.6(8) . .
C17 C15 C16 C20 0.2(16) . .
C18 C19 C24 C23 178.3(6) . .
C18 C19 C20 C21 -179.1(7) . .
C18 C19 C20 C16 0.2(11) . .
C18 C17 C15 C16 0.3(17) . .
C20 C19 C24 C23 -1.1(9) . .
C20 C19 C18 C17 0.2(11) . .
C15 C17 C18 C19 -0.5(14) . .
C29 O7 C31 C30 -164.4(5) . .
C29 O7 C31 C32 16.3(9) . .
C14 C13 C12 C11 -178.9(7) . .
C9 C11 C12 C13 171.4(13) . .
C9 C11 C1AB C3AB -56(8) . .
C9 C11 C1AB C2AB 113(11) . .
C9 C8 C7 C6 4(5) . .
C9 C10 C5 C6 18(4) . .
C9 C10 C5 C4 -176(2) . .
C8 C9 C10 C5 -7(3) . .
C8 C7 C6 C5 5(4) . .
C8 C7 C6 C1 177(3) . .
C10 C9 C8 C7 -3(4) . .
C10 C5 C6 C7 -18(4) . .
C10 C5 C6 C1 170(2) . .
C10 C5 C4 C3 -170(2) . .
C5 C6 C1 C2 -6(4) . .
C5 C4 C3 C2 0(4) . .
C7 C6 C1 C2 -178(2) . .
C6 C5 C4 C3 -2(4) . .
C6 C1 C2 C3 5(4) . .
C1 C2 C3 C4 -2(4) . .
C4 C5 C6 C7 177(2) . .
C4 C5 C6 C1 4(3) . .
C3AB C1AB C2AB C5A 9(5) . .
C3AB C4A C3A C6A -174(2) . .
C1AB C11 C12 C13 -169.0(12) . .
C1AB C11 C9 C8 104(10) . .
C1AB C11 C9 C10 -64(9) . .
C1AB C3AB C4A C4AB -2(4) . .
C1AB C3AB C4A C3A 173(3) . .
C1AB C2AB C5A C4AB -18(5) . .
C2AB C5A C4AB C4A 16(5) . .
C2AB C5A C4AB C1A -171(3) . .
C5A C4AB C4A C3AB -9(4) . .
C5A C4AB C4A C3A 176(3) . .
C5A C4AB C1A C2A -175(4) . .
C4AB C4A C3A C6A 1(4) . .
C4AB C1A C2A C6A -1(6) . .
C4A C3AB C1AB C11 171(2) . .
C4A C3AB C1AB C2AB 2(5) . .
C4A C4AB C1A C2A -3(5) . .
C1A C4AB C4A C3AB 178(3) . .
C1A C4AB C4A C3A 3(4) . .
C1A C2A C6A C3A 5(5) . .
C2A C6A C3A C4A -5(4) . .
